data_8105207
loop_
_publ_author_name
'Wei-Wei, Yuan'

_publ_section_title
;
 Crystal structure of trans-1,2-bis(pyridinium-4-yl) ethylene
 bis(2-carboxy-4-bromobenzoate) -- water (1/4), C14H14BrNO6
;
_journal_issue 2
_journal_name_full 'Zeitschrift f\"ur Kristallographie - New Crystal Structures'
_journal_page_first 289
_journal_page_last 291
_journal_paper_doi 10.1515/ncrs-2022-0002
_journal_volume 237
_journal_year 2022
_chemical_formula_moiety 'C8 H4 Br O4, 2(H2 O), C6 H6 N'
_chemical_formula_sum 'C14 H14 Br N O6'
_chemical_formula_weight 372.174
_space_group_crystal_system triclinic
_space_group_IT_number 2
_space_group_name_Hall '-P 1'
_space_group_name_H-M_alt 'P -1'
_symmetry_Int_Tables_number 2
_atom_sites_solution_primary dual
_cell_angle_alpha 72.774(5)
_cell_angle_beta 81.547(4)
_cell_angle_gamma 74.370(4)
_cell_formula_units_Z 2
_cell_length_a 6.9693(3)
_cell_length_b 8.6514(5)
_cell_length_c 13.6726(8)
_cell_measurement_reflns_used 4076
_cell_measurement_temperature 290.7(3)
_cell_measurement_theta_max 25.0180
_cell_measurement_theta_min 4.0110
_cell_volume 756.26(7)
_computing_cell_refinement 'CrysAlisPro 1.171.38.41r (Rigaku OD, 2015)'
_computing_data_collection 'CrysAlisPro 1.171.38.41r (Rigaku OD, 2015)'
_computing_data_reduction 'CrysAlisPro 1.171.38.41r (Rigaku OD, 2015)'
_computing_molecular_graphics 'Olex2 1.5 (Dolomanov et al., 2009)'
_computing_publication_material 'Olex2 1.5 (Dolomanov et al., 2009)'
_computing_structure_refinement 'olex2.refine 1.5 (Bourhis et al., 2015)'
_computing_structure_solution 'SHELXT 2014/5 (Sheldrick, 2014)'
_diffrn_ambient_environment air
_diffrn_ambient_temperature 290.7(3)
_diffrn_detector 'CCD plate'
_diffrn_detector_area_resol_mean 8.0584
_diffrn_detector_type EosS2
_diffrn_measured_fraction_theta_full 0.9839
_diffrn_measured_fraction_theta_max 0.9839
_diffrn_measurement_details
;
List of Runs (angles in degrees, time in seconds):

  # Type    Start    End  Width  t~exp~   \w     \q     \k     \f   Frames
--------------------------------------------------------------------------
  1  \w     -4.00  46.00   1.00    6.22    --   12.34  38.00  30.00   50
  2  \w     -2.00  80.00   1.00    6.22    --   12.34  57.00  60.00   82
  3  \w     13.00  80.00   1.00    6.22    --   12.34  57.00 -90.00   67
  4  \w     53.00  79.00   1.00    6.22    --   12.34  57.00-150.00   26
  5  \w     -3.00  79.00   1.00    6.22    --   12.34  57.00-180.00   82
  6  \w    -27.00  58.00   1.00    6.22    --  -11.32  38.00 -60.00   85
  7  \w    -20.00  30.00   1.00    6.22    --   12.34 -38.00  60.00   50
  8  \w    -20.00  51.00   1.00    6.22    --   12.34 -99.00  60.00   71
  9  \w     25.00  51.00   1.00    6.22    --   12.34 -99.00 -60.00   26
 10  \w    -20.00  51.00   1.00    6.22    --   12.34 -99.00-150.00   71
;
_diffrn_measurement_device 'four-circle diffractometer'
_diffrn_measurement_device_type 'SuperNova, Single source at offset, EosS2'
_diffrn_measurement_method '\w scans'
_diffrn_orient_matrix_type 'CrysAlisPro convention (1999,Acta A55,543-557)'
_diffrn_orient_matrix_UB_11 0.0111924000
_diffrn_orient_matrix_UB_12 -0.0699951000
_diffrn_orient_matrix_UB_13 -0.0190924000
_diffrn_orient_matrix_UB_21 -0.0101405000
_diffrn_orient_matrix_UB_22 0.0532846000
_diffrn_orient_matrix_UB_23 -0.0505382000
_diffrn_orient_matrix_UB_31 0.1048850000
_diffrn_orient_matrix_UB_32 -0.0087339000
_diffrn_orient_matrix_UB_33 -0.0068687000
_diffrn_radiation_monochromator mirror
_diffrn_radiation_probe x-ray
_diffrn_radiation_type 'Mo K\a'
_diffrn_radiation_wavelength 0.71073
_diffrn_reflns_av_R_equivalents 0.0338
_diffrn_reflns_av_unetI/netI 0.0404
_diffrn_reflns_Laue_measured_fraction_full 0.9839
_diffrn_reflns_Laue_measured_fraction_max 0.9839
_diffrn_reflns_limit_h_max 8
_diffrn_reflns_limit_h_min -8
_diffrn_reflns_limit_k_max 10
_diffrn_reflns_limit_k_min -10
_diffrn_reflns_limit_l_max 17
_diffrn_reflns_limit_l_min -17
_diffrn_reflns_number 9713
_diffrn_reflns_point_group_measured_fraction_full 0.9839
_diffrn_reflns_point_group_measured_fraction_max 0.9839
_diffrn_reflns_theta_full 24.9997
_diffrn_reflns_theta_max 25.00
_diffrn_reflns_theta_min 3.32
_diffrn_source 'micro-focus sealed X-ray tube'
_diffrn_source_type 'SuperNova (Mo) X-ray Source'
_exptl_absorpt_coefficient_mu 2.746
_exptl_absorpt_correction_T_max 1.00000
_exptl_absorpt_correction_T_min 0.40568
_exptl_absorpt_correction_type multi-scan
_exptl_absorpt_process_details
;
CrysAlisPro 1.171.38.41r (Rigaku Oxford Diffraction, 2015)
Empirical absorption correction using spherical harmonics,
 implemented in SCALE3 ABSPACK scaling algorithm.
;
_exptl_crystal_colour colourless
_exptl_crystal_colour_primary colourless
_exptl_crystal_density_diffrn 1.634
_exptl_crystal_description block
_exptl_crystal_F_000 375.870
_exptl_crystal_size_max 0.28
_exptl_crystal_size_mid 0.27
_exptl_crystal_size_min 0.25
_refine_diff_density_max 0.6234
_refine_diff_density_min -0.7303
_refine_diff_density_rms 0.0837
_refine_ls_d_res_high 0.8409
_refine_ls_d_res_low 6.1386
_refine_ls_goodness_of_fit_ref 1.0562
_refine_ls_hydrogen_treatment constr
_refine_ls_matrix_type full
_refine_ls_number_constraints 26
_refine_ls_number_parameters 199
_refine_ls_number_reflns 2621
_refine_ls_number_restraints 0
_refine_ls_restrained_S_all 1.0562
_refine_ls_R_factor_all 0.0440
_refine_ls_R_factor_gt 0.0341
_refine_ls_shift/su_max -0.0001
_refine_ls_shift/su_mean 0.0000
_refine_ls_structure_factor_coef Fsqd
_refine_ls_weighting_details 'w=1/[\s^2^(Fo^2^)+(0.0236P)^2^+0.3771P] where P=(Fo^2^+2Fc^2^)/3'
_refine_ls_weighting_scheme calc
_refine_ls_wR_factor_gt 0.0656
_refine_ls_wR_factor_ref 0.0689
_reflns_Friedel_coverage 0.0
_reflns_limit_h_max 8
_reflns_limit_h_min -8
_reflns_limit_k_max 10
_reflns_limit_k_min -9
_reflns_limit_l_max 16
_reflns_limit_l_min 0
_reflns_number_gt 2234
_reflns_number_total 2621
_reflns_threshold_expression I>=2u(I)
_cod_data_source_file suppl_j_ncrs-2022-0002_suppl.cif
_cod_data_source_block 1
_cod_database_code 8105207
_olex2_refinement_description
;
1. Fixed Uiso
 At 1.2 times of:
  All C(H) groups, All N(H) groups
 At 1.5 times of:
  All O(H) groups, All O(H,H) groups
2.a Riding coordinates:
 O4(H4), O5(H5a,H5b), O6(H6a,H6b)
2.b Aromatic/amide H refined with riding coordinates:
 C3(H3), C5(H5), C6(H6), N1(H1), C9(H9), C10(H10), C12(H12), C13(H13), C14(H14)
;
_olex2_submission_special_instructions 'No special instructions were received'
_oxdiff_exptl_absorpt_empirical_details
;
Empirical correction (ABSPACK) includes:
- Absorption correction using spherical harmonics
- Frame scaling
;
_oxdiff_exptl_absorpt_empirical_full_max 1.718
_oxdiff_exptl_absorpt_empirical_full_min 0.463

loop_
_space_group_symop_id
_space_group_symop_operation_xyz
1 x,y,z
2 -x,-y,-z

loop_
_atom_site_label
_atom_site_type_symbol
_atom_site_fract_x
_atom_site_fract_y
_atom_site_fract_z
_atom_site_U_iso_or_equiv
_atom_site_adp_type
_atom_site_occupancy
_atom_site_refinement_flags_posn
Br1 Br 0.10135(5) 0.62802(4) 0.57890(2) 0.04918(13) Uani 1.000000 .
O1 O 0.4021(3) 0.2897(2) 0.55589(13) 0.0433(5) Uani 1.000000 .
O2 O 0.2047(3) 0.1116(3) 0.61415(15) 0.0521(6) Uani 1.000000 .
O3 O 0.2516(4) -0.0407(3) 1.00931(15) 0.0600(6) Uani 1.000000 .
O4 O 0.1305(4) 0.1745(3) 1.07727(15) 0.0700(7) Uani 1.000000 .
C1 C 0.1357(4) 0.4625(3) 0.70646(19) 0.0318(6) Uani 1.000000 .
C2 C 0.2069(4) 0.2941(3) 0.71165(18) 0.0296(6) Uani 1.000000 .
C3 C 0.2198(4) 0.1816(3) 0.80833(19) 0.0342(6) Uani 1.000000 .
C4 C 0.1690(4) 0.2335(4) 0.8977(2) 0.0380(7) Uani 1.000000 .
C5 C 0.0990(5) 0.4019(4) 0.8886(2) 0.0479(8) Uani 1.000000 .
C6 C 0.0806(4) 0.5160(4) 0.7944(2) 0.0443(7) Uani 1.000000 .
C7 C 0.2745(4) 0.2278(4) 0.61906(19) 0.0349(7) Uani 1.000000 .
C8 C 0.1889(5) 0.1069(4) 0.9995(2) 0.0451(8) Uani 1.000000 .
O5 O 0.1189(4) -0.0103(3) 1.26636(15) 0.0677(7) Uani 1.000000 .
O6 O 0.2807(3) -0.0038(3) 1.43460(15) 0.0555(6) Uani 1.000000 .
N1 N 0.4131(4) 0.4028(3) 0.35232(17) 0.0486(7) Uani 1.000000 .
C9 C 0.4855(5) 0.2857(4) 0.3028(2) 0.0575(9) Uani 1.000000 .
C10 C 0.5011(5) 0.3288(4) 0.1983(2) 0.0545(9) Uani 1.000000 .
C11 C 0.4431(4) 0.4952(4) 0.1430(2) 0.0375(7) Uani 1.000000 .
C12 C 0.3686(4) 0.6128(4) 0.1977(2) 0.0408(7) Uani 1.000000 .
C13 C 0.3559(4) 0.5634(4) 0.3032(2) 0.0447(7) Uani 1.000000 .
C14 C 0.4599(4) 0.5485(4) 0.03037(19) 0.0408(7) Uani 1.000000 .
H3 H 0.2636(4) 0.0682(3) 0.81343(19) 0.0411(8) Uiso 1.000000 R
H5 H 0.0636(5) 0.4387(4) 0.9476(2) 0.0575(9) Uiso 1.000000 R
H6 H 0.0313(4) 0.6289(4) 0.7898(2) 0.0532(9) Uiso 1.000000 R
H13 H 0.3074(4) 0.6423(4) 0.3402(2) 0.0536(9) Uiso 1.000000 R
H9 H 0.5255(5) 0.1746(4) 0.3395(2) 0.0690(11) Uiso 1.000000 R
H10 H 0.5507(5) 0.2468(4) 0.1637(2) 0.0655(10) Uiso 1.000000 R
H12 H 0.3273(4) 0.7249(4) 0.1632(2) 0.0489(9) Uiso 1.000000 R
H14 H 0.4094(4) 0.6608(4) -0.00082(19) 0.0490(8) Uiso 1.000000 R
H4 H 0.1201(4) 0.1047(3) 1.12950(15) 0.1050(11) Uiso 1.000000 R
H5a H 0.1742(4) -0.0071(3) 1.31692(15) 0.1015(10) Uiso 1.000000 R
H5b H 0.0178(4) -0.0490(3) 1.29344(15) 0.1015(10) Uiso 1.000000 R
H6a H 0.2478(3) 0.0208(3) 1.49150(15) 0.0832(9) Uiso 1.000000 R
H6b H 0.3776(3) -0.0893(3) 1.44727(15) 0.0832(9) Uiso 1.000000 R
H1 H 0.4028(4) 0.3736(3) 0.41835(17) 0.0583(8) Uiso 1.000000 R

loop_
_atom_site_aniso_label
_atom_site_aniso_U_11
_atom_site_aniso_U_22
_atom_site_aniso_U_33
_atom_site_aniso_U_12
_atom_site_aniso_U_13
_atom_site_aniso_U_23
Br1 0.0540(2) 0.03635(19) 0.0441(2) -0.00229(14) -0.00799(14) 0.00309(14)
O1 0.0524(12) 0.0465(12) 0.0224(10) -0.0077(10) 0.0073(9) -0.0048(9)
O2 0.0738(15) 0.0583(14) 0.0357(12) -0.0265(12) 0.0083(10) -0.0262(11)
O3 0.0950(18) 0.0491(14) 0.0281(11) -0.0102(13) -0.0020(11) -0.0065(10)
O4 0.127(2) 0.0616(15) 0.0230(11) -0.0269(14) 0.0101(12) -0.0174(11)
C1 0.0341(15) 0.0302(15) 0.0288(14) -0.0069(12) -0.0009(12) -0.0058(12)
C2 0.0326(14) 0.0331(15) 0.0218(13) -0.0065(12) 0.0007(11) -0.0077(11)
C3 0.0465(16) 0.0287(15) 0.0255(14) -0.0067(12) 0.0010(12) -0.0081(12)
C4 0.0481(17) 0.0415(17) 0.0271(15) -0.0138(14) 0.0046(13) -0.0139(13)
C5 0.063(2) 0.0493(19) 0.0353(17) -0.0100(16) 0.0071(15) -0.0257(15)
C6 0.0518(18) 0.0312(16) 0.0495(19) -0.0040(14) 0.0008(15) -0.0176(15)
C7 0.0420(17) 0.0351(16) 0.0212(14) 0.0016(13) -0.0053(13) -0.0061(12)
C8 0.061(2) 0.051(2) 0.0260(16) -0.0176(16) 0.0025(14) -0.0128(15)
O5 0.0880(17) 0.0997(19) 0.0245(11) -0.0460(15) 0.0015(11) -0.0119(12)
O6 0.0652(14) 0.0564(14) 0.0406(12) 0.0047(11) -0.0108(10) -0.0208(11)
N1 0.0577(16) 0.0673(19) 0.0197(12) -0.0266(14) 0.0005(11) -0.0012(13)
C9 0.089(3) 0.048(2) 0.0310(17) -0.0226(18) -0.0058(17) 0.0031(16)
C10 0.088(2) 0.0426(19) 0.0295(16) -0.0167(17) -0.0013(16) -0.0041(14)
C11 0.0441(17) 0.0433(17) 0.0248(14) -0.0147(14) -0.0018(12) -0.0050(13)
C12 0.0479(17) 0.0429(17) 0.0290(15) -0.0105(14) -0.0034(13) -0.0061(14)
C13 0.0512(18) 0.058(2) 0.0272(16) -0.0151(16) 0.0026(13) -0.0154(15)
C14 0.0551(19) 0.0382(17) 0.0247(15) -0.0113(14) -0.0034(13) -0.0014(12)

loop_
_atom_type_symbol
_atom_type_scat_dispersion_real
_atom_type_scat_dispersion_imag
_atom_type_scat_Cromer_Mann_a1
_atom_type_scat_Cromer_Mann_a2
_atom_type_scat_Cromer_Mann_a3
_atom_type_scat_Cromer_Mann_a4
_atom_type_scat_Cromer_Mann_b1
_atom_type_scat_Cromer_Mann_b2
_atom_type_scat_Cromer_Mann_b3
_atom_type_scat_Cromer_Mann_b4
_atom_type_scat_Cromer_Mann_c
_atom_type_scat_source
_atom_type_scat_dispersion_source
Br -0.28346 2.55990 17.17890 5.23580 5.63770 3.98510 2.17230 16.57960 0.26090 41.43280 2.95570 'International Tables Volume C Table 6.1.1.4 (pp. 500-502)' 'Henke, Gullikson and Davis, At. Data and Nucl. Data Tables, 1993, 54, 2'
C 0.00347 0.00161 2.31000 1.02000 1.58860 0.86500 20.84390 10.20750 0.56870 51.65120 0.21560 'International Tables Volume C Table 6.1.1.4 (pp. 500-502)' 'Henke, Gullikson and Davis, At. Data and Nucl. Data Tables, 1993, 54, 2'
H 0.00000 0.00000 0.49300 0.32291 0.14019 0.04081 10.51090 26.12570 3.14236 57.79970 0.00304 'International Tables Volume C Table 6.1.1.4 (pp. 500-502)' 'Henke, Gullikson and Davis, At. Data and Nucl. Data Tables, 1993, 54, 2'
N 0.00653 0.00323 12.21260 3.13220 2.01250 1.16630 0.00570 9.89330 28.99750 0.58260 -11.52900 'International Tables Volume C Table 6.1.1.4 (pp. 500-502)' 'Henke, Gullikson and Davis, At. Data and Nucl. Data Tables, 1993, 54, 2'
O 0.01158 0.00611 3.04850 2.28680 1.54630 0.86700 13.27710 5.70110 0.32390 32.90890 0.25080 'International Tables Volume C Table 6.1.1.4 (pp. 500-502)' 'Henke, Gullikson and Davis, At. Data and Nucl. Data Tables, 1993, 54, 2'

loop_
_geom_angle_atom_site_label_1
_geom_angle_atom_site_label_2
_geom_angle_atom_site_label_3
_geom_angle
_geom_angle_site_symmetry_1
_geom_angle_site_symmetry_3
H4 O4 C8 110.6 . .
C2 C1 Br1 121.8(2) . .
C6 C1 Br1 117.1(2) . .
C6 C1 C2 121.1(2) . .
C3 C2 C1 117.7(2) . .
C7 C2 C1 123.8(2) . .
C7 C2 C3 118.5(2) . .
C4 C3 C2 121.9(2) . .
H3 C3 C2 119.04(15) . .
H3 C3 C4 119.04(16) . .
C5 C4 C3 118.2(3) . .
C8 C4 C3 119.5(3) . .
C8 C4 C5 122.3(3) . .
C6 C5 C4 121.4(3) . .
H5 C5 C4 119.31(17) . .
H5 C5 C6 119.31(17) . .
C5 C6 C1 119.6(3) . .
H6 C6 C1 120.19(16) . .
H6 C6 C5 120.19(17) . .
O2 C7 O1 126.0(3) . .
C2 C7 O1 116.9(3) . .
C2 C7 O2 117.0(2) . .
O4 C8 O3 124.0(3) . .
C4 C8 O3 123.4(3) . .
C4 C8 O4 112.6(3) . .
H5b O5 H5a 104.5 . .
H6b O6 H6a 104.5 . .
C13 N1 C9 122.2(3) . .
H1 N1 C9 118.89(16) . .
H1 N1 C13 118.89(17) . .
C10 C9 N1 119.9(3) . .
H9 C9 N1 120.04(16) . .
H9 C9 C10 120.0(2) . .
C11 C10 C9 120.2(3) . .
H10 C10 C9 119.9(2) . .
H10 C10 C11 119.88(17) . .
C12 C11 C10 117.8(3) . .
C14 C11 C10 122.4(3) . .
C14 C11 C12 119.8(3) . .
C13 C12 C11 119.8(3) . .
H12 C12 C11 120.08(16) . .
H12 C12 C13 120.08(19) . .
C12 C13 N1 119.9(3) . .
H13 C13 N1 120.03(17) . .
H13 C13 C12 120.03(19) . .
C14 C14 C11 125.8(3) 2_665 .
H14 C14 C11 117.09(16) . .

loop_
_geom_bond_atom_site_label_1
_geom_bond_atom_site_label_2
_geom_bond_distance
_geom_bond_site_symmetry_2
Br1 C1 1.899(2) .
O1 C7 1.257(3) .
O2 C7 1.251(3) .
O3 C8 1.206(4) .
O4 C8 1.324(3) .
O4 H4 0.7956 .
C1 C2 1.391(4) .
C1 C6 1.381(4) .
C2 C3 1.389(3) .
C2 C7 1.504(4) .
C3 C4 1.389(4) .
C3 H3 0.9300 .
C4 C5 1.380(4) .
C4 C8 1.493(4) .
C5 C6 1.370(4) .
C5 H5 0.9300 .
C6 H6 0.9300 .
O5 H5a 0.8500 .
O5 H5b 0.8500 .
O6 H6a 0.8500 .
O6 H6b 0.8500 .
N1 C9 1.331(4) .
N1 C13 1.330(4) .
N1 H1 0.8600 .
C9 C10 1.361(4) .
C9 H9 0.9300 .
C10 C11 1.392(4) .
C10 H10 0.9300 .
C11 C12 1.385(4) .
C11 C14 1.467(4) .
C12 C13 1.374(4) .
C12 H12 0.9300 .
C13 H13 0.9300 .
C14 C14 1.315(5) 2_665
C14 H14 0.9300 .

loop_
_geom_hbond_atom_site_label_D
_geom_hbond_atom_site_label_H
_geom_hbond_atom_site_label_A
_geom_hbond_distance_DH
_geom_hbond_distance_HA
_geom_hbond_distance_DA
_geom_hbond_angle_DHA
_geom_hbond_site_symmetry_A
O4 H4 O5 0.7956 1.841(3) 2.609(3) 161.98(10) .
O5 H5a O6 0.8500 1.879(3) 2.727(3) 175.99(9) .
O5 H5b O2 0.8500 1.941(3) 2.767(3) 163.86(9) 2_557
O6 H6a O2 0.8500 2.006(3) 2.844(3) 168.52(9) 1_556
O6 H6b O1 0.8500 1.989(3) 2.823(3) 166.76(8) 2_657
N1 H1 O1 0.8600 1.804(3) 2.660(3) 173.22(11) .
